data_2204469
loop_
_publ_author_name
'P. G. Aravindan'
'S. Selvanayagam'
'D. Velmurugan'
'K. Ravikumar'
'S. Saravanan'
'P. C. Srinivasan'

_publ_section_title
;
 1,2-Bis(2,4-dinitrophenoxy)ethane
;
_journal_issue 11
_journal_name_full 'Acta Crystallographica Section E'
_journal_page_first o2056
_journal_page_last o2058
_journal_paper_doi 10.1107/S1600536804025577
_journal_volume 60
_journal_year 2004
_chemical_formula_iupac 'C14 H10 N4 O10'
_chemical_formula_moiety 'C14 H10 N4 O10'
_chemical_formula_sum 'C14 H10 N4 O10'
_chemical_formula_weight 394.26
_chemical_name_systematic
;
1,2-Bis(2,4-dinitrophenoxy)ethane
;
_space_group_IT_number 15
_symmetry_cell_setting monoclinic
_symmetry_space_group_name_Hall '-C 2yc'
_symmetry_space_group_name_H-M 'C 1 2/c 1'
_atom_sites_solution_hydrogens geom
_atom_sites_solution_primary direct
_atom_sites_solution_secondary difmap
_audit_creation_method SHELXL-97
_cell_angle_alpha 90.00
_cell_angle_beta 95.146(3)
_cell_angle_gamma 90.00
_cell_formula_units_Z 4
_cell_length_a 6.88760(10)
_cell_length_b 13.92890(10)
_cell_length_c 16.5396(5)
_cell_measurement_reflns_used 2638
_cell_measurement_temperature 293(2)
_cell_measurement_theta_max 27.88
_cell_measurement_theta_min 2.47
_cell_volume 1580.36(5)
_computing_cell_refinement 'SAINT (Bruker, 2001)'
_computing_data_collection 'SMART (Bruker, 2001)'
_computing_data_reduction SAINT
_computing_molecular_graphics
;
ZORTEP (Zsolnai, 1997) and PLATON (Spek, 1990)
;
_computing_publication_material 'SHELXL97 and PARST (Nardelli, 1995)'
_computing_structure_refinement 'SHELXL97 (Sheldrick, 1997)'
_computing_structure_solution 'SHELXS97 (Sheldrick, 1997)'
_diffrn_ambient_temperature 293(2)
_diffrn_measured_fraction_theta_full 0.994
_diffrn_measured_fraction_theta_max 0.933
_diffrn_measurement_device_type 'Bruker SMART CCD area-detector'
_diffrn_measurement_method \w
_diffrn_radiation_monochromator graphite
_diffrn_radiation_source 'fine-focus sealed tube'
_diffrn_radiation_type MoK\a
_diffrn_radiation_wavelength 0.71073
_diffrn_reflns_av_R_equivalents 0.0154
_diffrn_reflns_av_sigmaI/netI 0.0175
_diffrn_reflns_limit_h_max 9
_diffrn_reflns_limit_h_min -6
_diffrn_reflns_limit_k_max 17
_diffrn_reflns_limit_k_min -15
_diffrn_reflns_limit_l_max 21
_diffrn_reflns_limit_l_min -21
_diffrn_reflns_number 4664
_diffrn_reflns_theta_full 25.00
_diffrn_reflns_theta_max 28.03
_diffrn_reflns_theta_min 2.47
_diffrn_standards_decay_% 0
_diffrn_standards_number 0
_exptl_absorpt_coefficient_mu 0.144
_exptl_absorpt_correction_type none
_exptl_crystal_colour yellow
_exptl_crystal_density_diffrn 1.657
_exptl_crystal_density_method 'not measured'
_exptl_crystal_description Block
_exptl_crystal_F_000 808
_exptl_crystal_size_max 0.26
_exptl_crystal_size_mid 0.20
_exptl_crystal_size_min 0.12
_refine_diff_density_max 0.381
_refine_diff_density_min -0.247
_refine_ls_extinction_method none
_refine_ls_goodness_of_fit_ref 1.009
_refine_ls_hydrogen_treatment constr
_refine_ls_matrix_type full
_refine_ls_number_parameters 127
_refine_ls_number_reflns 1792
_refine_ls_number_restraints 0
_refine_ls_restrained_S_all 1.009
_refine_ls_R_factor_all 0.0539
_refine_ls_R_factor_gt 0.0482
_refine_ls_shift/su_max 0.000
_refine_ls_shift/su_mean 0.000
_refine_ls_structure_factor_coef Fsqd
_refine_ls_weighting_details 'calc w = 1/[\s^2^(Fo^2^)+(0.0894P)^2^+0.878P] where P = (Fo^2^+2Fc^2^)/3'
_refine_ls_weighting_scheme calc
_refine_ls_wR_factor_gt 0.1400
_refine_ls_wR_factor_ref 0.1477
_reflns_number_gt 1542
_reflns_number_total 1792
_reflns_threshold_expression I>2\s(I)
_cod_data_source_file ci6466.cif
_cod_data_source_block I
_cod_original_sg_symbol_H-M 'C 2/c'
_cod_database_code 2204469
_cod_database_fobs_code 2204469

loop_
_symmetry_equiv_pos_as_xyz
'x, y, z'
'-x, y, -z+1/2'
'x+1/2, y+1/2, z'
'-x+1/2, y+1/2, -z+1/2'
'-x, -y, -z'
'x, -y, z-1/2'
'-x+1/2, -y+1/2, -z'
'x+1/2, -y+1/2, z-1/2'

loop_
_atom_site_label
_atom_site_fract_x
_atom_site_fract_y
_atom_site_fract_z
_atom_site_U_iso_or_equiv
_atom_site_adp_type
_atom_site_calc_flag
_atom_site_refinement_flags
_atom_site_occupancy
_atom_site_type_symbol
O1 0.3837(2) 0.23623(9) -0.07525(7) 0.0646(4) Uani d . 1 O
O2 0.4657(3) 0.09374(9) -0.04384(9) 0.0793(5) Uani d . 1 O
O3 0.7403(3) 0.00324(11) 0.21380(11) 0.0934(7) Uani d . 1 O
O4 0.8188(3) 0.10809(13) 0.30593(8) 0.0812(6) Uani d . 1 O
O5 0.51519(19) 0.37389(7) 0.01678(7) 0.0442(3) Uani d . 1 O
N1 0.45934(19) 0.17840(9) -0.02822(7) 0.0384(3) Uani d . 1 N
N2 0.7527(3) 0.08578(12) 0.23784(9) 0.0564(4) Uani d . 1 N
C1 0.5714(2) 0.30735(10) 0.07237(8) 0.0358(3) Uani d . 1 C
C2 0.5481(2) 0.20956(9) 0.05134(8) 0.0341(3) Uani d . 1 C
C3 0.6079(2) 0.13769(10) 0.10523(9) 0.0384(4) Uani d . 1 C
H3 0.5927 0.0735 0.0906 0.046 Uiso calc R 1 H
C4 0.6908(2) 0.16298(11) 0.18121(9) 0.0418(4) Uani d . 1 C
C5 0.7149(2) 0.25779(12) 0.20481(9) 0.0453(4) Uani d . 1 C
H5 0.7704 0.2731 0.2565 0.054 Uiso calc R 1 H
C6 0.6556(3) 0.32923(11) 0.15056(9) 0.0433(4) Uani d . 1 C
H6 0.6717 0.3931 0.1660 0.052 Uiso calc R 1 H
C7 0.5376(3) 0.47355(10) 0.03792(9) 0.0436(4) Uani d . 1 C
H7A 0.6734 0.4890 0.0529 0.052 Uiso calc R 1 H
H7B 0.4621 0.4896 0.0828 0.052 Uiso calc R 1 H

loop_
_atom_site_aniso_label
_atom_site_aniso_U_11
_atom_site_aniso_U_22
_atom_site_aniso_U_33
_atom_site_aniso_U_12
_atom_site_aniso_U_13
_atom_site_aniso_U_23
O1 0.1056(11) 0.0380(7) 0.0440(7) 0.0066(6) -0.0280(7) 0.0018(5)
O2 0.1328(14) 0.0302(6) 0.0661(9) 0.0062(7) -0.0400(9) -0.0109(5)
O3 0.1582(18) 0.0432(8) 0.0706(10) 0.0037(9) -0.0344(11) 0.0186(7)
O4 0.1260(15) 0.0755(10) 0.0376(7) 0.0255(9) -0.0183(8) 0.0078(6)
O5 0.0703(8) 0.0225(5) 0.0375(5) 0.0026(4) -0.0085(5) 0.0005(4)
N1 0.0494(7) 0.0278(6) 0.0362(6) 0.0001(5) -0.0053(5) -0.0013(4)
N2 0.0744(10) 0.0516(9) 0.0409(8) 0.0102(7) -0.0066(7) 0.0130(6)
C1 0.0469(8) 0.0255(7) 0.0341(7) 0.0023(5) -0.0012(6) 0.0006(5)
C2 0.0429(7) 0.0263(7) 0.0321(6) 0.0009(5) -0.0020(5) -0.0002(5)
C3 0.0483(8) 0.0272(7) 0.0386(7) 0.0021(5) -0.0022(6) 0.0030(5)
C4 0.0518(9) 0.0375(8) 0.0350(7) 0.0050(6) -0.0020(6) 0.0072(6)
C5 0.0573(10) 0.0443(9) 0.0327(7) 0.0028(7) -0.0051(6) -0.0025(6)
C6 0.0598(9) 0.0318(7) 0.0367(7) 0.0001(6) -0.0040(7) -0.0049(6)
C7 0.0647(10) 0.0229(7) 0.0413(8) 0.0026(6) -0.0052(7) -0.0019(5)

loop_
_atom_type_symbol
_atom_type_description
_atom_type_scat_dispersion_real
_atom_type_scat_dispersion_imag
_atom_type_scat_source
C C 0.0033 0.0016 'International Tables Vol C Tables 4.2.6.8 and 6.1.1.4'
H H 0.0000 0.0000 'International Tables Vol C Tables 4.2.6.8 and 6.1.1.4'
N N 0.0061 0.0033 'International Tables Vol C Tables 4.2.6.8 and 6.1.1.4'
O O 0.0106 0.0060 'International Tables Vol C Tables 4.2.6.8 and 6.1.1.4'

loop_
_geom_angle_atom_site_label_1
_geom_angle_atom_site_label_2
_geom_angle_atom_site_label_3
_geom_angle_site_symmetry_1
_geom_angle_site_symmetry_3
_geom_angle
_geom_angle_publ_flag
C1 O5 C7 . . 118.90(10) y
O1 N1 O2 . . 122.40(10) y
O1 N1 C2 . . 120.20(10) ?
O2 N1 C2 . . 117.40(10) ?
O3 N2 O4 . . 123.6(2) y
O3 N2 C4 . . 118.5(2) ?
O4 N2 C4 . . 117.9(2) ?
O5 C1 C6 . . 123.60(10) y
O5 C1 C2 . . 118.70(10) ?
C6 C1 C2 . . 117.70(10) y
C3 C2 C1 . . 121.40(10) ?
C3 C2 N1 . . 116.20(10) y
C1 C2 N1 . . 122.40(10) y
C2 C3 C4 . . 118.60(10) ?
C2 C3 H3 . . 120.7 ?
C4 C3 H3 . . 120.7 ?
C3 C4 C5 . . 122.10(10) ?
C3 C4 N2 . . 117.90(10) ?
C5 C4 N2 . . 120.00(10) ?
C6 C5 C4 . . 119.00(10) ?
C6 C5 H5 . . 120.5 ?
C4 C5 H5 . . 120.5 ?
C5 C6 C1 . . 121.20(10) ?
C5 C6 H6 . . 119.4 ?
C1 C6 H6 . . 119.4 ?
O5 C7 C7 . 5_665 104.4(2) yes
O5 C7 H7A . . 110.9 ?
C7 C7 H7A 5_665 . 110.9 ?
O5 C7 H7B . . 110.9 ?
C7 C7 H7B 5_665 . 110.9 ?
H7A C7 H7B . . 108.9 ?

loop_
_geom_bond_atom_site_label_1
_geom_bond_atom_site_label_2
_geom_bond_site_symmetry_2
_geom_bond_distance
_geom_bond_publ_flag
O1 N1 . 1.205(2) y
O2 N1 . 1.209(2) y
O3 N2 . 1.217(2) y
O4 N2 . 1.217(2) y
O5 C1 . 1.338(2) ?
O5 C7 . 1.437(2) ?
N1 C2 . 1.466(2) ?
N2 C4 . 1.464(2) ?
C1 C6 . 1.403(2) ?
C1 C2 . 1.411(2) ?
C2 C3 . 1.379(2) ?
C3 C4 . 1.379(2) ?
C3 H3 . 0.93 ?
C4 C5 . 1.383(2) ?
C5 C6 . 1.377(2) ?
C5 H5 . 0.93 ?
C6 H6 . 0.93 ?
C7 C7 5_665 1.506(3) y
C7 H7A . 0.97 ?
C7 H7B . 0.97 ?

loop_
_geom_hbond_atom_site_label_D
_geom_hbond_atom_site_label_H
_geom_hbond_atom_site_label_A
_geom_hbond_site_symmetry_A
_geom_hbond_distance_DH
_geom_hbond_distance_HA
_geom_hbond_distance_DA
_geom_hbond_angle_DHA
C3 H3 O2 5_655 0.93 2.48 3.404(2) 176
C6 H6 O3 4_655 0.93 2.54 3.337(2) 144

loop_
_geom_torsion_atom_site_label_1
_geom_torsion_atom_site_label_2
_geom_torsion_atom_site_label_3
_geom_torsion_atom_site_label_4
_geom_torsion_site_symmetry_4
_geom_torsion
_geom_torsion_publ_flag
C7 O5 C1 C6 . -1.4(2) yes
C7 O5 C1 C2 . 179.71(14) ?
O5 C1 C2 C3 . 178.27(13) ?
C6 C1 C2 C3 . -0.7(2) ?
O5 C1 C2 N1 . -1.9(2) ?
C6 C1 C2 N1 . 179.09(13) ?
O1 N1 C2 C3 . 171.65(15) ?
O2 N1 C2 C3 . -8.3(2) ?
O1 N1 C2 C1 . -8.2(2) ?
O2 N1 C2 C1 . 171.86(17) ?
C1 C2 C3 C4 . 0.4(2) ?
N1 C2 C3 C4 . -179.42(14) ?
C2 C3 C4 C5 . 0.2(2) ?
C2 C3 C4 N2 . 179.73(14) ?
O3 N2 C4 C3 . 4.8(3) ?
O4 N2 C4 C3 . -177.17(18) ?
O3 N2 C4 C5 . -175.72(19) ?
O4 N2 C4 C5 . 2.4(3) ?
C3 C4 C5 C6 . -0.5(3) ?
N2 C4 C5 C6 . -179.99(15) ?
C4 C5 C6 C1 . 0.1(3) ?
O5 C1 C6 C5 . -178.49(15) ?
C2 C1 C6 C5 . 0.4(2) ?
C1 O5 C7 C7 5_665 179.55(16) y
